data_4065096
loop_
_publ_author_name
'Albahily, Khalid'
'Fomitcheva, Valeria'
'Shaikh, Yacoob'
'Sebastiao, Elena'
'Gorelsky, Serge I.'
'Gambarotta, Sandro'
'Korobkov, Ilia'
'Duchateau, Robbert'

_publ_section_title
;
 New Self-Activating Organochromium Catalyst Precursor for Selective
 Ethylene Trimerization.
;
_journal_issue 15
_journal_name_full Organometallics
_journal_page_first 4201
_journal_paper_doi 10.1021/om200560e
_journal_volume 30
_journal_year 2011
_chemical_formula_sum 'C46 H71 Cr2 N4 O0.5 P2'
_chemical_formula_weight 854.01
_chemical_name_systematic
; 
 ? 
;
_space_group_IT_number 14
_symmetry_cell_setting monoclinic
_symmetry_space_group_name_Hall '-P 2yn'
_symmetry_space_group_name_H-M 'P 1 21/n 1'
_atom_sites_solution_hydrogens geom
_atom_sites_solution_primary direct
_atom_sites_solution_secondary difmap
_audit_creation_method SHELXL-97
_cell_angle_alpha 90.00
_cell_angle_beta 92.404(5)
_cell_angle_gamma 90.00
_cell_formula_units_Z 4
_cell_length_a 14.1471(14)
_cell_length_b 9.7637(10)
_cell_length_c 34.114(3)
_cell_measurement_reflns_used 9976
_cell_measurement_temperature 200(2)
_cell_measurement_theta_max 27.54
_cell_measurement_theta_min 2.17
_cell_volume 4708.0(8)
_computing_cell_refinement 'APEX II, Bruker (2009)'
_computing_data_collection 'APEX II, Bruker (2009)'
_computing_data_reduction 'XPREP, Bruker (2009)'
_computing_molecular_graphics 'SHELXTL, Bruker (2004)'
_computing_publication_material 'SHELXTL, Bruker (2004)'
_computing_structure_refinement 'SHELXL-97 (Sheldrick, 2008)'
_computing_structure_solution 'SHELXS-97 (Sheldrick, 2008)'
_diffrn_ambient_temperature 200(2)
_diffrn_measured_fraction_theta_full 0.982
_diffrn_measured_fraction_theta_max 0.982
_diffrn_measurement_device_type 'Bruker APEX-II CCD'
_diffrn_measurement_method '\f and \w scans'
_diffrn_radiation_monochromator graphite
_diffrn_radiation_source 'fine-focus sealed tube'
_diffrn_radiation_type MoK\a
_diffrn_radiation_wavelength 0.71073
_diffrn_reflns_av_R_equivalents 0.0521
_diffrn_reflns_av_sigmaI/netI 0.0410
_diffrn_reflns_limit_h_max 16
_diffrn_reflns_limit_h_min -18
_diffrn_reflns_limit_k_max 13
_diffrn_reflns_limit_k_min -13
_diffrn_reflns_limit_l_max 45
_diffrn_reflns_limit_l_min -43
_diffrn_reflns_number 71429
_diffrn_reflns_theta_full 28.45
_diffrn_reflns_theta_max 28.45
_diffrn_reflns_theta_min 1.54
_exptl_absorpt_coefficient_mu 0.565
_exptl_absorpt_correction_T_max 0.9251
_exptl_absorpt_correction_T_min 0.8624
_exptl_absorpt_correction_type multi-scan
_exptl_absorpt_process_details 'SADABS, Bruker (2003)'
_exptl_crystal_colour brown
_exptl_crystal_density_diffrn 1.205
_exptl_crystal_density_method 'not measured'
_exptl_crystal_description plate
_exptl_crystal_F_000 1828
_exptl_crystal_size_max 0.27
_exptl_crystal_size_mid 0.21
_exptl_crystal_size_min 0.14
_refine_diff_density_max 0.602
_refine_diff_density_min -0.378
_refine_diff_density_rms 0.056
_refine_ls_extinction_method none
_refine_ls_goodness_of_fit_ref 1.017
_refine_ls_hydrogen_treatment constr
_refine_ls_matrix_type full
_refine_ls_number_parameters 514
_refine_ls_number_reflns 11651
_refine_ls_number_restraints 21
_refine_ls_restrained_S_all 1.022
_refine_ls_R_factor_all 0.0711
_refine_ls_R_factor_gt 0.0425
_refine_ls_shift/su_max 0.006
_refine_ls_shift/su_mean 0.003
_refine_ls_structure_factor_coef Fsqd
_refine_ls_weighting_details 'calc w=1/[\s^2^(Fo^2^)+(0.0591P)^2^+1.2558P] where P=(Fo^2^+2Fc^2^)/3'
_refine_ls_weighting_scheme calc
_refine_ls_wR_factor_gt 0.1021
_refine_ls_wR_factor_ref 0.1150
_reflns_number_gt 8392
_reflns_number_total 11651
_reflns_threshold_expression >2sigma(I)
_cod_data_source_file om200560e_si_002.cif
_cod_data_source_block sg027
_cod_depositor_comments
;
The following automatic conversions were performed:

'_symmetry_cell_setting' value 'Monoclinic' changed to 'monoclinic'
according to /home/saulius/struct/CIF-dictionaries/cif_core.dic
dictionary named 'cif_core.dic' version 2.4.1 from 2010-06-29.

Automatic conversion script
Id: cif_fix_values 1715 2011-07-08 13:25:40Z adriana 
;
_cod_original_cell_volume 4707.9(8)
_cod_original_sg_symbol_H-M P2(1)/n
_cod_original_formula_sum 'C46 H71 Cr2 N4 O0.50 P2'
_cod_database_code 4065096

loop_
_symmetry_equiv_pos_as_xyz
'x, y, z'
'-x+1/2, y+1/2, -z+1/2'
'-x, -y, -z'
'x-1/2, -y-1/2, z-1/2'

loop_
_atom_site_label
_atom_site_type_symbol
_atom_site_fract_x
_atom_site_fract_y
_atom_site_fract_z
_atom_site_U_iso_or_equiv
_atom_site_adp_type
_atom_site_occupancy
_atom_site_symmetry_multiplicity
_atom_site_calc_flag
_atom_site_refinement_flags
_atom_site_disorder_assembly
_atom_site_disorder_group
Cr1 Cr 0.83516(2) 0.58036(3) 0.593782(9) 0.02696(9) Uani 1 1 d . . .
Cr2 Cr 0.68173(2) 0.51346(3) 0.606906(9) 0.02734(9) Uani 1 1 d . . .
N1 N 0.98201(11) 0.55204(16) 0.59962(5) 0.0274(4) Uani 1 1 d . . .
N2 N 0.89306(11) 0.75311(16) 0.61940(5) 0.0286(4) Uani 1 1 d . . .
N3 N 0.64764(12) 0.44242(17) 0.66132(5) 0.0305(4) Uani 1 1 d . . .
N4 N 0.54211(11) 0.57482(17) 0.61674(5) 0.0297(4) Uani 1 1 d . . .
P1 P 1.00084(3) 0.70400(5) 0.616000(15) 0.02538(11) Uani 1 1 d . . .
P2 P 0.53966(4) 0.49279(5) 0.657501(15) 0.02788(12) Uani 1 1 d . . .
C1 C 1.04834(14) 0.4378(2) 0.59422(6) 0.0311(4) Uani 1 1 d . . .
C2 C 1.02725(19) 0.3761(3) 0.55355(8) 0.0579(7) Uani 1 1 d . . .
H2A H 0.9611 0.3462 0.5514 0.087 Uiso 1 1 calc R . .
H2B H 1.0688 0.2973 0.5498 0.087 Uiso 1 1 calc R . .
H2C H 1.0383 0.4452 0.5334 0.087 Uiso 1 1 calc R . .
C3 C 1.0339(2) 0.3316(3) 0.62574(9) 0.0642(8) Uani 1 1 d . . .
H3A H 0.9673 0.3038 0.6251 0.096 Uiso 1 1 calc R . .
H3B H 1.0513 0.3707 0.6515 0.096 Uiso 1 1 calc R . .
H3C H 1.0736 0.2516 0.6210 0.096 Uiso 1 1 calc R . .
C4 C 1.15191(16) 0.4802(3) 0.59502(9) 0.0539(7) Uani 1 1 d . . .
H4A H 1.1614 0.5485 0.5745 0.081 Uiso 1 1 calc R . .
H4B H 1.1914 0.3998 0.5904 0.081 Uiso 1 1 calc R . .
H4C H 1.1696 0.5197 0.6207 0.081 Uiso 1 1 calc R . .
C5 C 0.85654(15) 0.8926(2) 0.62674(7) 0.0349(5) Uani 1 1 d . . .
C6 C 0.75702(16) 0.8751(2) 0.64257(8) 0.0479(6) Uani 1 1 d . . .
H6A H 0.7166 0.8265 0.6231 0.072 Uiso 1 1 calc R . .
H6B H 0.7299 0.9654 0.6477 0.072 Uiso 1 1 calc R . .
H6C H 0.7612 0.8223 0.6670 0.072 Uiso 1 1 calc R . .
C7 C 0.85029(19) 0.9749(2) 0.58876(8) 0.0509(6) Uani 1 1 d . . .
H7A H 0.9137 0.9857 0.5787 0.076 Uiso 1 1 calc R . .
H7B H 0.8234 1.0653 0.5939 0.076 Uiso 1 1 calc R . .
H7C H 0.8097 0.9265 0.5693 0.076 Uiso 1 1 calc R . .
C8 C 0.91683(17) 0.9691(2) 0.65780(8) 0.0449(6) Uani 1 1 d . . .
H8A H 0.9809 0.9816 0.6485 0.067 Uiso 1 1 calc R . .
H8B H 0.9198 0.9159 0.6822 0.067 Uiso 1 1 calc R . .
H8C H 0.8885 1.0588 0.6626 0.067 Uiso 1 1 calc R . .
C9 C 1.06940(14) 0.7076(2) 0.66248(6) 0.0301(4) Uani 1 1 d . . .
C10 C 1.02343(17) 0.6754(2) 0.69671(6) 0.0391(5) Uani 1 1 d . . .
H10A H 0.9572 0.6589 0.6956 0.047 Uiso 1 1 calc R . .
C11 C 1.0741(2) 0.6673(3) 0.73223(7) 0.0501(6) Uani 1 1 d . . .
H11A H 1.0421 0.6469 0.7555 0.060 Uiso 1 1 calc R . .
C12 C 1.1702(2) 0.6886(3) 0.73419(8) 0.0586(7) Uani 1 1 d . . .
H12A H 1.2047 0.6808 0.7586 0.070 Uiso 1 1 calc R . .
C13 C 1.21655(19) 0.7214(3) 0.70075(8) 0.0550(7) Uani 1 1 d . . .
H13A H 1.2828 0.7379 0.7021 0.066 Uiso 1 1 calc R . .
C14 C 1.16666(16) 0.7303(2) 0.66521(7) 0.0401(5) Uani 1 1 d . . .
H14A H 1.1992 0.7522 0.6422 0.048 Uiso 1 1 calc R . .
C15 C 1.06679(14) 0.8116(2) 0.58276(6) 0.0305(4) Uani 1 1 d . . .
C16 C 1.05787(16) 0.7822(2) 0.54297(6) 0.0388(5) Uani 1 1 d . . .
H16A H 1.0241 0.7029 0.5344 0.047 Uiso 1 1 calc R . .
C17 C 1.0976(2) 0.8673(3) 0.51572(7) 0.0527(7) Uani 1 1 d . . .
H17A H 1.0900 0.8466 0.4886 0.063 Uiso 1 1 calc R . .
C18 C 1.1476(2) 0.9805(3) 0.52742(8) 0.0540(7) Uani 1 1 d . . .
H18A H 1.1752 1.0377 0.5085 0.065 Uiso 1 1 calc R . .
C19 C 1.15811(18) 1.0121(2) 0.56692(8) 0.0484(6) Uani 1 1 d . . .
H19A H 1.1931 1.0907 0.5752 0.058 Uiso 1 1 calc R . .
C20 C 1.11702(16) 0.9281(2) 0.59424(7) 0.0381(5) Uani 1 1 d . . .
H20A H 1.1234 0.9507 0.6213 0.046 Uiso 1 1 calc R . .
C21 C 0.70366(15) 0.4015(2) 0.69713(6) 0.0358(5) Uani 1 1 d . . .
C22 C 0.6467(2) 0.3152(3) 0.72516(8) 0.0590(7) Uani 1 1 d . . .
H22A H 0.6228 0.2330 0.7115 0.089 Uiso 1 1 calc R . .
H22B H 0.5933 0.3690 0.7341 0.089 Uiso 1 1 calc R . .
H22C H 0.6874 0.2881 0.7478 0.089 Uiso 1 1 calc R . .
C23 C 0.7404(2) 0.5278(3) 0.71874(9) 0.0654(8) Uani 1 1 d . . .
H23A H 0.7770 0.5839 0.7010 0.098 Uiso 1 1 calc R . .
H23B H 0.7809 0.5000 0.7413 0.098 Uiso 1 1 calc R . .
H23C H 0.6869 0.5813 0.7278 0.098 Uiso 1 1 calc R . .
C24 C 0.78687(19) 0.3167(3) 0.68493(8) 0.0614(8) Uani 1 1 d . . .
H24A H 0.8243 0.3696 0.6667 0.092 Uiso 1 1 calc R . .
H24B H 0.7638 0.2328 0.6720 0.092 Uiso 1 1 calc R . .
H24C H 0.8265 0.2927 0.7082 0.092 Uiso 1 1 calc R . .
C25 C 0.46263(15) 0.6283(2) 0.59179(7) 0.0386(5) Uani 1 1 d . . .
C26 C 0.37673(16) 0.6696(3) 0.61476(8) 0.0506(7) Uani 1 1 d . . .
H26A H 0.3521 0.5891 0.6281 0.076 Uiso 1 1 calc R . .
H26B H 0.3276 0.7067 0.5967 0.076 Uiso 1 1 calc R . .
H26C H 0.3954 0.7394 0.6342 0.076 Uiso 1 1 calc R . .
C27 C 0.4325(3) 0.5214(4) 0.56147(10) 0.0860(12) Uani 1 1 d . . .
H27A H 0.4873 0.4944 0.5466 0.129 Uiso 1 1 calc R . .
H27B H 0.3835 0.5598 0.5435 0.129 Uiso 1 1 calc R . .
H27C H 0.4074 0.4410 0.5747 0.129 Uiso 1 1 calc R . .
C28 C 0.4955(2) 0.7596(3) 0.57220(10) 0.0750(10) Uani 1 1 d . . .
H28A H 0.5507 0.7397 0.5568 0.113 Uiso 1 1 calc R . .
H28B H 0.5125 0.8277 0.5924 0.113 Uiso 1 1 calc R . .
H28C H 0.4443 0.7955 0.5549 0.113 Uiso 1 1 calc R . .
C29 C 0.45893(16) 0.3459(2) 0.65684(6) 0.0376(5) Uani 1 1 d . . .
C30 C 0.4959(2) 0.2206(3) 0.64560(7) 0.0511(6) Uani 1 1 d . . .
H30A H 0.5610 0.2143 0.6400 0.061 Uiso 1 1 calc R . .
C31 C 0.4396(3) 0.1046(3) 0.64246(9) 0.0719(9) Uani 1 1 d . . .
H31A H 0.4658 0.0200 0.6345 0.086 Uiso 1 1 calc R . .
C32 C 0.3454(3) 0.1127(4) 0.65094(10) 0.0815(12) Uani 1 1 d . . .
H32A H 0.3068 0.0331 0.6493 0.098 Uiso 1 1 calc R . .
C33 C 0.3077(2) 0.2345(4) 0.66166(9) 0.0683(10) Uani 1 1 d . . .
H33A H 0.2423 0.2398 0.6668 0.082 Uiso 1 1 calc R . .
C34 C 0.36337(17) 0.3515(3) 0.66523(7) 0.0486(6) Uani 1 1 d . . .
H34A H 0.3363 0.4354 0.6734 0.058 Uiso 1 1 calc R . .
C35 C 0.50389(15) 0.6018(2) 0.69762(6) 0.0352(5) Uani 1 1 d . . .
C36 C 0.45839(17) 0.5562(3) 0.73062(7) 0.0454(6) Uani 1 1 d . . .
H36A H 0.4401 0.4629 0.7327 0.055 Uiso 1 1 calc R . .
C37 C 0.4398(2) 0.6490(4) 0.76064(7) 0.0604(8) Uani 1 1 d . . .
H37A H 0.4095 0.6181 0.7834 0.073 Uiso 1 1 calc R . .
C38 C 0.4648(2) 0.7832(4) 0.75756(9) 0.0681(9) Uani 1 1 d . . .
H38A H 0.4506 0.8454 0.7779 0.082 Uiso 1 1 calc R . .
C39 C 0.5101(2) 0.8294(3) 0.72534(9) 0.0621(8) Uani 1 1 d . . .
H39A H 0.5282 0.9229 0.7236 0.075 Uiso 1 1 calc R . .
C40 C 0.52941(18) 0.7389(3) 0.69543(7) 0.0457(6) Uani 1 1 d . . .
H40A H 0.5606 0.7711 0.6731 0.055 Uiso 1 1 calc R . .
C41 C 0.72204(15) 0.6455(2) 0.55437(6) 0.0366(5) Uani 1 1 d . . .
H41A H 0.6665 0.5838 0.5544 0.044 Uiso 1 1 calc R . .
H41B H 0.7025 0.7414 0.5588 0.044 Uiso 1 1 calc R . .
C42 C 0.78136(19) 0.6282(3) 0.51740(7) 0.0590(7) Uani 1 1 d . . .
H42A H 0.7793 0.7133 0.5022 0.088 Uiso 1 1 calc R . .
H42B H 0.7552 0.5532 0.5013 0.088 Uiso 1 1 calc R . .
H42C H 0.8471 0.6072 0.5255 0.088 Uiso 1 1 calc R . .
C43 C 0.77502(15) 0.3635(2) 0.58370(7) 0.0371(5) Uani 1 1 d . . .
H43A H 0.8286 0.4055 0.5703 0.044 Uiso 1 1 calc R . .
H43B H 0.7989 0.2978 0.6039 0.044 Uiso 1 1 calc R . .
C44 C 0.7014(2) 0.2989(3) 0.55466(9) 0.0650(8) Uani 1 1 d . . .
H44A H 0.6961 0.2007 0.5601 0.098 Uiso 1 1 calc R . .
H44B H 0.7214 0.3121 0.5278 0.098 Uiso 1 1 calc R . .
H44C H 0.6398 0.3429 0.5576 0.098 Uiso 1 1 calc R . .
O1 O 0.4933(17) -0.004(4) 0.4974(9) 0.063(3) Uani 0.50 1 d PD A -1
C45 C 0.5956(16) -0.156(2) 0.4638(6) 0.156(8) Uani 0.50 1 d PDU A -1
H45A H 0.6613 -0.1836 0.4603 0.234 Uiso 0.50 1 calc PR A -1
H45B H 0.5675 -0.1243 0.4386 0.234 Uiso 0.50 1 calc PR A -1
H45C H 0.5596 -0.2340 0.4732 0.234 Uiso 0.50 1 calc PR A -1
C46 C 0.5933(4) -0.0396(7) 0.4937(2) 0.0721(19) Uani 0.50 1 d PDU A -1
H46A H 0.6216 -0.0697 0.5193 0.087 Uiso 0.50 1 calc PR A -1
H46B H 0.6291 0.0406 0.4846 0.087 Uiso 0.50 1 calc PR A -1
C47 C 0.4921(5) 0.0998(7) 0.5292(2) 0.0687(16) Uani 0.50 1 d PDU A -1
H47A H 0.5225 0.0636 0.5537 0.082 Uiso 0.50 1 calc PR A -1
H47B H 0.5256 0.1840 0.5216 0.082 Uiso 0.50 1 calc PR A -1
C48 C 0.3932(9) 0.1273(14) 0.5343(4) 0.078(3) Uani 0.50 1 d PDU A -1
H48A H 0.3869 0.1958 0.5550 0.117 Uiso 0.50 1 calc PR A -1
H48B H 0.3613 0.0426 0.5417 0.117 Uiso 0.50 1 calc PR A -1
H48C H 0.3644 0.1623 0.5097 0.117 Uiso 0.50 1 calc PR A -1

loop_
_atom_site_aniso_label
_atom_site_aniso_U_11
_atom_site_aniso_U_22
_atom_site_aniso_U_33
_atom_site_aniso_U_23
_atom_site_aniso_U_13
_atom_site_aniso_U_12
Cr1 0.02211(16) 0.02685(16) 0.03192(18) -0.00165(13) 0.00110(13) 0.00171(12)
Cr2 0.02364(16) 0.02841(16) 0.03006(18) -0.00005(13) 0.00207(13) 0.00244(12)
N1 0.0222(8) 0.0272(8) 0.0327(9) -0.0042(7) 0.0025(7) 0.0025(6)
N2 0.0268(9) 0.0245(8) 0.0347(9) -0.0029(7) 0.0022(7) 0.0017(7)
N3 0.0279(9) 0.0334(9) 0.0300(9) 0.0022(7) -0.0007(7) 0.0042(7)
N4 0.0242(8) 0.0339(9) 0.0308(9) 0.0064(7) 0.0009(7) 0.0038(7)
P1 0.0235(2) 0.0268(2) 0.0259(3) -0.00194(19) 0.00228(19) 0.00012(19)
P2 0.0245(3) 0.0300(2) 0.0291(3) 0.0026(2) 0.0012(2) 0.0018(2)
C1 0.0270(10) 0.0304(10) 0.0359(11) -0.0023(8) 0.0017(9) 0.0050(8)
C2 0.0437(14) 0.0728(18) 0.0568(17) -0.0340(14) -0.0043(12) 0.0194(13)
C3 0.0694(19) 0.0524(15) 0.0729(19) 0.0231(14) 0.0274(16) 0.0290(14)
C4 0.0268(12) 0.0476(14) 0.087(2) -0.0138(14) 0.0041(12) 0.0072(10)
C5 0.0335(11) 0.0262(10) 0.0451(13) -0.0042(9) 0.0031(10) 0.0061(8)
C6 0.0359(13) 0.0397(12) 0.0687(17) -0.0103(12) 0.0097(12) 0.0110(10)
C7 0.0559(16) 0.0341(12) 0.0623(17) 0.0075(11) 0.0000(13) 0.0092(11)
C8 0.0434(13) 0.0324(11) 0.0590(16) -0.0134(11) 0.0034(12) 0.0046(10)
C9 0.0323(11) 0.0309(10) 0.0270(10) -0.0039(8) -0.0004(8) 0.0044(8)
C10 0.0417(13) 0.0394(11) 0.0365(12) 0.0007(9) 0.0063(10) 0.0021(10)
C11 0.0682(18) 0.0540(14) 0.0285(12) 0.0009(11) 0.0073(12) 0.0095(13)
C12 0.0638(18) 0.077(2) 0.0339(14) -0.0080(13) -0.0134(12) 0.0158(15)
C13 0.0410(14) 0.081(2) 0.0416(15) -0.0096(13) -0.0105(11) 0.0062(13)
C14 0.0317(12) 0.0556(14) 0.0331(12) -0.0072(10) 0.0011(9) 0.0026(10)
C15 0.0283(10) 0.0335(10) 0.0296(11) 0.0006(8) 0.0015(8) -0.0010(8)
C16 0.0424(13) 0.0435(12) 0.0303(11) -0.0006(9) -0.0002(9) -0.0101(10)
C17 0.0661(17) 0.0581(15) 0.0341(13) 0.0045(11) 0.0037(12) -0.0161(14)
C18 0.0619(17) 0.0539(15) 0.0467(15) 0.0113(12) 0.0092(13) -0.0175(13)
C19 0.0496(15) 0.0416(13) 0.0546(16) -0.0008(11) 0.0088(12) -0.0164(11)
C20 0.0389(12) 0.0392(11) 0.0364(12) -0.0044(9) 0.0045(10) -0.0087(10)
C21 0.0333(11) 0.0398(11) 0.0338(12) 0.0031(9) -0.0039(9) 0.0091(9)
C22 0.0572(17) 0.0713(18) 0.0482(15) 0.0246(14) -0.0013(13) 0.0135(14)
C23 0.069(2) 0.0602(17) 0.0640(19) -0.0066(14) -0.0317(16) 0.0028(15)
C24 0.0506(16) 0.083(2) 0.0496(16) 0.0037(14) -0.0050(12) 0.0324(15)
C25 0.0277(11) 0.0496(13) 0.0385(12) 0.0117(10) 0.0006(9) 0.0113(10)
C26 0.0290(12) 0.0679(17) 0.0552(16) 0.0216(13) 0.0055(11) 0.0142(11)
C27 0.074(2) 0.114(3) 0.066(2) -0.029(2) -0.0384(18) 0.034(2)
C28 0.0477(16) 0.085(2) 0.094(2) 0.0569(19) 0.0224(16) 0.0280(15)
C29 0.0393(12) 0.0425(12) 0.0305(11) 0.0089(9) -0.0036(9) -0.0077(10)
C30 0.0657(17) 0.0431(13) 0.0445(14) -0.0035(11) 0.0022(12) -0.0120(12)
C31 0.109(3) 0.0510(16) 0.0551(18) -0.0039(14) -0.0064(18) -0.0285(18)
C32 0.104(3) 0.076(2) 0.062(2) 0.0200(18) -0.0269(19) -0.053(2)
C33 0.0471(16) 0.099(3) 0.0574(18) 0.0378(18) -0.0181(13) -0.0347(17)
C34 0.0385(13) 0.0667(16) 0.0399(13) 0.0204(12) -0.0066(10) -0.0137(12)
C35 0.0281(11) 0.0448(12) 0.0324(11) -0.0013(9) -0.0019(9) 0.0088(9)
C36 0.0398(13) 0.0624(15) 0.0340(12) 0.0075(11) 0.0002(10) 0.0146(12)
C37 0.0584(17) 0.095(2) 0.0285(13) 0.0012(14) 0.0032(12) 0.0293(16)
C38 0.079(2) 0.081(2) 0.0432(16) -0.0229(15) -0.0105(15) 0.0324(18)
C39 0.0704(19) 0.0568(16) 0.0580(18) -0.0211(14) -0.0099(15) 0.0113(14)
C40 0.0440(14) 0.0458(13) 0.0471(14) -0.0071(11) -0.0014(11) 0.0059(11)
C41 0.0290(11) 0.0425(12) 0.0383(12) 0.0028(10) 0.0029(9) 0.0010(9)
C42 0.0505(16) 0.088(2) 0.0388(14) 0.0122(14) 0.0091(12) 0.0060(15)
C43 0.0352(12) 0.0310(10) 0.0451(13) -0.0070(9) 0.0033(10) 0.0012(9)
C44 0.0628(18) 0.0501(15) 0.081(2) -0.0240(15) -0.0155(16) 0.0002(14)
O1 0.052(5) 0.074(2) 0.063(11) 0.002(8) -0.012(4) -0.012(4)
C45 0.191(18) 0.162(16) 0.113(13) -0.022(11) -0.018(12) -0.014(13)
C46 0.050(4) 0.080(4) 0.086(5) 0.042(4) 0.005(3) -0.001(3)
C47 0.080(4) 0.060(4) 0.066(4) 0.006(3) -0.004(4) -0.017(3)
C48 0.093(6) 0.077(5) 0.066(7) 0.010(5) 0.017(6) 0.040(5)

loop_
_atom_type_symbol
_atom_type_description
_atom_type_scat_dispersion_real
_atom_type_scat_dispersion_imag
_atom_type_scat_source
C C 0.0033 0.0016 'International Tables Vol C Tables 4.2.6.8 and 6.1.1.4'
H H 0.0000 0.0000 'International Tables Vol C Tables 4.2.6.8 and 6.1.1.4'
N N 0.0061 0.0033 'International Tables Vol C Tables 4.2.6.8 and 6.1.1.4'
O O 0.0106 0.0060 'International Tables Vol C Tables 4.2.6.8 and 6.1.1.4'
P P 0.1023 0.0942 'International Tables Vol C Tables 4.2.6.8 and 6.1.1.4'
Cr Cr 0.3209 0.6236 'International Tables Vol C Tables 4.2.6.8 and 6.1.1.4'

loop_
_geom_angle_atom_site_label_1
_geom_angle_atom_site_label_2
_geom_angle_atom_site_label_3
_geom_angle
N2 Cr1 N1 72.07(6)
N2 Cr1 C41 107.29(8)
N1 Cr1 C41 144.04(7)
N2 Cr1 Cr2 120.45(5)
N1 Cr1 Cr2 150.78(5)
C41 Cr1 Cr2 61.72(6)
N2 Cr1 P1 36.12(5)
N1 Cr1 P1 36.12(4)
C41 Cr1 P1 131.01(6)
Cr2 Cr1 P1 150.654(19)
N3 Cr2 N4 72.25(6)
N3 Cr2 C43 105.91(8)
N4 Cr2 C43 148.15(8)
N3 Cr2 Cr1 121.58(5)
N4 Cr2 Cr1 147.11(5)
C43 Cr2 Cr1 61.79(6)
N3 Cr2 P2 36.16(5)
N4 Cr2 P2 36.28(5)
C43 Cr2 P2 131.94(6)
Cr1 Cr2 P2 149.92(2)
C1 N1 P1 130.26(14)
C1 N1 Cr1 136.15(13)
P1 N1 Cr1 93.47(7)
C5 N2 P1 128.68(14)
C5 N2 Cr1 133.71(13)
P1 N2 Cr1 94.98(8)
C21 N3 P2 128.58(14)
C21 N3 Cr2 134.16(13)
P2 N3 Cr2 94.68(8)
C25 N4 P2 129.17(14)
C25 N4 Cr2 134.90(13)
P2 N4 Cr2 92.89(8)
N1 P1 N2 99.03(9)
N1 P1 C9 113.28(9)
N2 P1 C9 113.76(9)
N1 P1 C15 113.36(9)
N2 P1 C15 112.55(9)
C9 P1 C15 105.15(10)
N1 P1 Cr1 50.42(6)
N2 P1 Cr1 48.89(6)
C9 P1 Cr1 132.25(7)
C15 P1 Cr1 122.59(7)
N3 P2 N4 99.68(9)
N3 P2 C35 114.29(10)
N4 P2 C35 112.07(10)
N3 P2 C29 110.60(10)
N4 P2 C29 114.55(10)
C35 P2 C29 105.88(10)
N3 P2 Cr2 49.16(6)
N4 P2 Cr2 50.83(6)
C35 P2 Cr2 132.18(8)
C29 P2 Cr2 121.91(8)
N1 C1 C3 108.89(17)
N1 C1 C4 114.15(17)
C3 C1 C4 109.4(2)
N1 C1 C2 108.08(18)
C3 C1 C2 110.3(2)
C4 C1 C2 105.9(2)
N2 C5 C8 112.21(18)
N2 C5 C7 110.43(18)
C8 C5 C7 110.08(19)
N2 C5 C6 106.72(17)
C8 C5 C6 107.67(19)
C7 C5 C6 109.6(2)
C14 C9 C10 118.3(2)
C14 C9 P1 123.28(16)
C10 C9 P1 118.25(17)
C11 C10 C9 120.2(2)
C12 C11 C10 120.6(2)
C11 C12 C13 119.9(2)
C12 C13 C14 119.9(2)
C13 C14 C9 121.1(2)
C16 C15 C20 118.00(19)
C16 C15 P1 117.38(16)
C20 C15 P1 124.29(16)
C17 C16 C15 120.7(2)
C18 C17 C16 120.7(2)
C17 C18 C19 119.9(2)
C18 C19 C20 119.4(2)
C19 C20 C15 121.2(2)
N3 C21 C23 109.94(19)
N3 C21 C24 108.45(18)
C23 C21 C24 108.9(2)
N3 C21 C22 112.71(19)
C23 C21 C22 108.8(2)
C24 C21 C22 107.9(2)
N4 C25 C27 109.6(2)
N4 C25 C28 108.1(2)
C27 C25 C28 111.1(3)
N4 C25 C26 113.61(18)
C27 C25 C26 108.9(2)
C28 C25 C26 105.5(2)
C30 C29 C34 118.1(2)
C30 C29 P2 116.75(18)
C34 C29 P2 125.2(2)
C31 C30 C29 121.2(3)
C32 C31 C30 119.7(3)
C33 C32 C31 120.0(3)
C32 C33 C34 121.0(3)
C33 C34 C29 120.0(3)
C40 C35 C36 118.8(2)
C40 C35 P2 116.19(17)
C36 C35 P2 124.93(19)
C35 C36 C37 119.4(3)
C38 C37 C36 120.6(3)
C37 C38 C39 120.6(3)
C38 C39 C40 119.6(3)
C39 C40 C35 121.0(3)
C42 C41 Cr1 93.58(15)
C44 C43 Cr2 96.13(15)
C46 O1 C47 105.2(15)
O1 C46 C45 106.1(13)
C48 C47 O1 104.8(11)

loop_
_geom_bond_atom_site_label_1
_geom_bond_atom_site_label_2
_geom_bond_distance
Cr1 N2 2.0542(16)
Cr1 N1 2.0970(16)
Cr1 C41 2.143(2)
Cr1 Cr2 2.3282(5)
Cr1 P1 2.7160(6)
Cr2 N3 2.0580(17)
Cr2 N4 2.1045(16)
Cr2 C43 2.145(2)
Cr2 P2 2.7111(6)
N1 C1 1.474(2)
N1 P1 1.6038(16)
N2 C5 1.482(2)
N2 P1 1.6071(17)
N3 C21 1.483(3)
N3 P2 1.6049(17)
N4 C25 1.477(3)
N4 P2 1.6063(17)
P1 C9 1.824(2)
P1 C15 1.830(2)
P2 C35 1.822(2)
P2 C29 1.833(2)
C1 C3 1.514(3)
C1 C4 1.522(3)
C1 C2 1.530(3)
C5 C8 1.527(3)
C5 C7 1.524(3)
C5 C6 1.539(3)
C9 C14 1.393(3)
C9 C10 1.396(3)
C10 C11 1.384(3)
C11 C12 1.375(4)
C12 C13 1.377(4)
C13 C14 1.380(3)
C15 C16 1.388(3)
C15 C20 1.389(3)
C16 C17 1.384(3)
C17 C18 1.363(4)
C18 C19 1.384(4)
C19 C20 1.388(3)
C21 C23 1.518(4)
C21 C24 1.512(3)
C21 C22 1.529(3)
C25 C27 1.518(4)
C25 C28 1.527(4)
C25 C26 1.527(3)
C29 C30 1.392(3)
C29 C34 1.395(3)
C30 C31 1.386(4)
C31 C32 1.377(5)
C32 C33 1.360(5)
C33 C34 1.390(4)
C35 C40 1.390(3)
C35 C36 1.393(3)
C36 C37 1.401(4)
C37 C38 1.362(5)
C38 C39 1.372(4)
C39 C40 1.386(3)
C41 C42 1.553(3)
C43 C44 1.542(3)
O1 C46 1.467(19)
O1 C47 1.490(19)
C45 C46 1.528(15)
C47 C48 1.442(13)

loop_
_geom_torsion_atom_site_label_1
_geom_torsion_atom_site_label_2
_geom_torsion_atom_site_label_3
_geom_torsion_atom_site_label_4
_geom_torsion
N2 Cr1 Cr2 N3 -68.58(8)
N1 Cr1 Cr2 N3 40.04(11)
C41 Cr1 Cr2 N3 -162.89(9)
P1 Cr1 Cr2 N3 -38.60(7)
N2 Cr1 Cr2 N4 38.37(11)
N1 Cr1 Cr2 N4 147.00(13)
C41 Cr1 Cr2 N4 -55.94(11)
P1 Cr1 Cr2 N4 68.35(10)
N2 Cr1 Cr2 C43 -160.61(9)
N1 Cr1 Cr2 C43 -51.98(12)
C41 Cr1 Cr2 C43 105.08(10)
P1 Cr1 Cr2 C43 -130.63(8)
N2 Cr1 Cr2 P2 -34.65(7)
N1 Cr1 Cr2 P2 73.98(10)
C41 Cr1 Cr2 P2 -128.96(8)
P1 Cr1 Cr2 P2 -4.67(6)
N2 Cr1 N1 C1 171.6(2)
C41 Cr1 N1 C1 -93.5(2)
Cr2 Cr1 N1 C1 50.7(2)
P1 Cr1 N1 C1 176.1(2)
N2 Cr1 N1 P1 -4.55(7)
C41 Cr1 N1 P1 90.37(14)
Cr2 Cr1 N1 P1 -125.39(8)
N1 Cr1 N2 C5 166.58(19)
C41 Cr1 N2 C5 24.4(2)
Cr2 Cr1 N2 C5 -42.5(2)
P1 Cr1 N2 C5 162.0(2)
N1 Cr1 N2 P1 4.55(7)
C41 Cr1 N2 P1 -137.66(8)
Cr2 Cr1 N2 P1 155.46(5)
N4 Cr2 N3 C21 -157.4(2)
C43 Cr2 N3 C21 55.9(2)
Cr1 Cr2 N3 C21 -10.4(2)
P2 Cr2 N3 C21 -162.1(2)
N4 Cr2 N3 P2 4.75(7)
C43 Cr2 N3 P2 -141.99(9)
Cr1 Cr2 N3 P2 151.70(5)
N3 Cr2 N4 C25 -165.3(2)
C43 Cr2 N4 C25 -73.6(3)
Cr1 Cr2 N4 C25 73.5(2)
P2 Cr2 N4 C25 -160.6(2)
N3 Cr2 N4 P2 -4.74(7)
C43 Cr2 N4 P2 86.99(16)
Cr1 Cr2 N4 P2 -125.91(7)
C1 N1 P1 N2 -170.87(18)
Cr1 N1 P1 N2 5.61(9)
C1 N1 P1 C9 -50.0(2)
Cr1 N1 P1 C9 126.44(8)
C1 N1 P1 C15 69.7(2)
Cr1 N1 P1 C15 -113.84(9)
C1 N1 P1 Cr1 -176.5(2)
C5 N2 P1 N1 -169.14(18)
Cr1 N2 P1 N1 -5.74(9)
C5 N2 P1 C9 70.4(2)
Cr1 N2 P1 C9 -126.21(9)
C5 N2 P1 C15 -49.1(2)
Cr1 N2 P1 C15 114.31(9)
C5 N2 P1 Cr1 -163.4(2)
N2 Cr1 P1 N1 172.64(11)
C41 Cr1 P1 N1 -128.91(11)
Cr2 Cr1 P1 N1 125.70(9)
N1 Cr1 P1 N2 -172.64(11)
C41 Cr1 P1 N2 58.45(11)
Cr2 Cr1 P1 N2 -46.94(9)
N2 Cr1 P1 C9 85.98(12)
N1 Cr1 P1 C9 -86.66(12)
C41 Cr1 P1 C9 144.43(11)
Cr2 Cr1 P1 C9 39.04(10)
N2 Cr1 P1 C15 -92.65(11)
N1 Cr1 P1 C15 94.71(11)
C41 Cr1 P1 C15 -34.20(11)
Cr2 Cr1 P1 C15 -139.59(8)
C21 N3 P2 N4 157.61(18)
Cr2 N3 P2 N4 -6.02(9)
C21 N3 P2 C35 37.9(2)
Cr2 N3 P2 C35 -125.70(9)
C21 N3 P2 C29 -81.44(19)
Cr2 N3 P2 C29 114.94(9)
C21 N3 P2 Cr2 163.6(2)
C25 N4 P2 N3 168.19(19)
Cr2 N4 P2 N3 5.87(9)
C25 N4 P2 C35 -70.5(2)
Cr2 N4 P2 C35 127.17(9)
C25 N4 P2 C29 50.1(2)
Cr2 N4 P2 C29 -112.18(10)
C25 N4 P2 Cr2 162.3(2)
N4 Cr2 P2 N3 -172.34(12)
C43 Cr2 P2 N3 52.76(12)
Cr1 Cr2 P2 N3 -53.71(9)
N3 Cr2 P2 N4 172.34(12)
C43 Cr2 P2 N4 -134.89(12)
Cr1 Cr2 P2 N4 118.64(9)
N3 Cr2 P2 C35 87.17(13)
N4 Cr2 P2 C35 -85.17(12)
C43 Cr2 P2 C35 139.93(13)
Cr1 Cr2 P2 C35 33.46(11)
N3 Cr2 P2 C29 -90.54(12)
N4 Cr2 P2 C29 97.11(12)
C43 Cr2 P2 C29 -37.78(12)
Cr1 Cr2 P2 C29 -144.25(9)
P1 N1 C1 C3 106.3(2)
Cr1 N1 C1 C3 -68.6(3)
P1 N1 C1 C4 -16.3(3)
Cr1 N1 C1 C4 168.77(17)
P1 N1 C1 C2 -133.88(19)
Cr1 N1 C1 C2 51.2(3)
P1 N2 C5 C8 -41.1(3)
Cr1 N2 C5 C8 162.04(16)
P1 N2 C5 C7 82.1(2)
Cr1 N2 C5 C7 -74.7(2)
P1 N2 C5 C6 -158.85(16)
Cr1 N2 C5 C6 44.3(3)
N1 P1 C9 C14 97.68(19)
N2 P1 C9 C14 -150.23(18)
C15 P1 C9 C14 -26.6(2)
Cr1 P1 C9 C14 154.57(15)
N1 P1 C9 C10 -77.11(18)
N2 P1 C9 C10 34.98(19)
C15 P1 C9 C10 158.57(16)
Cr1 P1 C9 C10 -20.2(2)
C14 C9 C10 C11 0.4(3)
P1 C9 C10 C11 175.42(18)
C9 C10 C11 C12 -1.1(4)
C10 C11 C12 C13 1.5(4)
C11 C12 C13 C14 -1.2(4)
C12 C13 C14 C9 0.5(4)
C10 C9 C14 C13 -0.1(3)
P1 C9 C14 C13 -174.9(2)
N1 P1 C15 C16 27.8(2)
N2 P1 C15 C16 -83.58(19)
C9 P1 C15 C16 152.06(17)
Cr1 P1 C15 C16 -29.0(2)
N1 P1 C15 C20 -159.00(18)
N2 P1 C15 C20 89.6(2)
C9 P1 C15 C20 -34.7(2)
Cr1 P1 C15 C20 144.21(16)
C20 C15 C16 C17 -0.3(3)
P1 C15 C16 C17 173.3(2)
C15 C16 C17 C18 1.0(4)
C16 C17 C18 C19 -0.7(4)
C17 C18 C19 C20 -0.3(4)
C18 C19 C20 C15 1.0(4)
C16 C15 C20 C19 -0.7(3)
P1 C15 C20 C19 -173.88(19)
P2 N3 C21 C23 -80.8(3)
Cr2 N3 C21 C23 76.1(3)
P2 N3 C21 C24 160.19(19)
Cr2 N3 C21 C24 -42.9(3)
P2 N3 C21 C22 40.8(3)
Cr2 N3 C21 C22 -162.27(17)
P2 N4 C25 C27 -91.6(3)
Cr2 N4 C25 C27 63.1(3)
P2 N4 C25 C28 147.2(2)
Cr2 N4 C25 C28 -58.2(3)
P2 N4 C25 C26 30.5(3)
Cr2 N4 C25 C26 -174.85(17)
N3 P2 C29 C30 -22.3(2)
N4 P2 C29 C30 89.37(19)
C35 P2 C29 C30 -146.61(18)
Cr2 P2 C29 C30 31.6(2)
N3 P2 C29 C34 160.25(19)
N4 P2 C29 C34 -88.1(2)
C35 P2 C29 C34 35.9(2)
Cr2 P2 C29 C34 -145.83(17)
C34 C29 C30 C31 0.5(4)
P2 C29 C30 C31 -177.1(2)
C29 C30 C31 C32 -0.6(4)
C30 C31 C32 C33 1.2(5)
C31 C32 C33 C34 -1.7(5)
C32 C33 C34 C29 1.6(4)
C30 C29 C34 C33 -1.0(3)
P2 C29 C34 C33 176.41(19)
N3 P2 C35 C40 80.82(19)
N4 P2 C35 C40 -31.6(2)
C29 P2 C35 C40 -157.20(18)
Cr2 P2 C35 C40 24.8(2)
N3 P2 C35 C36 -95.5(2)
N4 P2 C35 C36 152.06(19)
C29 P2 C35 C36 26.5(2)
Cr2 P2 C35 C36 -151.47(16)
C40 C35 C36 C37 -0.1(3)
P2 C35 C36 C37 176.05(19)
C35 C36 C37 C38 0.8(4)
C36 C37 C38 C39 -1.2(4)
C37 C38 C39 C40 0.9(4)
C38 C39 C40 C35 -0.3(4)
C36 C35 C40 C39 -0.1(4)
P2 C35 C40 C39 -176.6(2)
N2 Cr1 C41 C42 101.92(16)
N1 Cr1 C41 C42 18.8(2)
Cr2 Cr1 C41 C42 -142.27(17)
P1 Cr1 C41 C42 70.18(18)
N3 Cr2 C43 C44 104.21(17)
N4 Cr2 C43 C44 22.4(3)
Cr1 Cr2 C43 C44 -138.08(18)
P2 Cr2 C43 C44 74.97(19)
C47 O1 C46 C45 175(2)
C46 O1 C47 C48 -176(2)
